data_4128171
loop_
_publ_author_name
'Hunt, Camden'
'Peterson, Madeline'
'Anderson, Cassidy'
'Chang, Tieyan'
'Wu, Guang'
'Scheiner, Steve'
'M\'enard, Gabriel'

_publ_section_title
;
 Switchable Aromaticity in an Isostructural Mn Phthalocyanine Series
 Isolated in Five Separate Redox States.
;
_journal_issue 6
_journal_name_full 'Journal of the American Chemical Society'
_journal_page_first 2604
_journal_page_last 2613
_journal_paper_doi 10.1021/jacs.8b12899
_journal_volume 141
_journal_year 2019
_chemical_formula_sum 'C138 H90 B2 F40 Mn N9 O8'
_chemical_formula_weight 2838.74
_space_group_crystal_system tetragonal
_space_group_IT_number 110
_space_group_name_Hall 'I 4bw -2c'
_space_group_name_H-M_alt 'I 41 c d'
_symmetry_space_group_name_Hall 'I 4bw -2c'
_symmetry_space_group_name_H-M 'I 41 c d'
_atom_sites_solution_hydrogens geom
_audit_creation_method SHELXL-2014/7
_cell_angle_alpha 90
_cell_angle_beta 90
_cell_angle_gamma 90
_cell_formula_units_Z 8
_cell_length_a 45.776(4)
_cell_length_b 45.776(4)
_cell_length_c 14.4580(12)
_cell_measurement_reflns_used 2410
_cell_measurement_temperature 100(2)
_cell_measurement_theta_max 26.758
_cell_measurement_theta_min 2.008
_cell_volume 30296(5)
_computing_structure_refinement 'SHELXL-2014/7 (Sheldrick, 2014)'
_diffrn_ambient_temperature 100(2)
_diffrn_measured_fraction_theta_full 0.998
_diffrn_measured_fraction_theta_max 0.998
_diffrn_measurement_device_type huber_three_circle_goniometer_with_free_kappa
_diffrn_radiation_type synchrotron
_diffrn_radiation_wavelength 0.41328
_diffrn_reflns_av_R_equivalents 0.0938
_diffrn_reflns_av_unetI/netI 0.0381
_diffrn_reflns_Laue_measured_fraction_full 0.998
_diffrn_reflns_Laue_measured_fraction_max 0.998
_diffrn_reflns_limit_h_max 47
_diffrn_reflns_limit_h_min -47
_diffrn_reflns_limit_k_max 47
_diffrn_reflns_limit_k_min -47
_diffrn_reflns_limit_l_max 14
_diffrn_reflns_limit_l_min -14
_diffrn_reflns_number 212823
_diffrn_reflns_point_group_measured_fraction_full 0.995
_diffrn_reflns_point_group_measured_fraction_max 0.995
_diffrn_reflns_theta_full 12.374
_diffrn_reflns_theta_max 12.374
_diffrn_reflns_theta_min 0.732
_exptl_absorpt_coefficient_mu 0.057
_exptl_crystal_colour purple
_exptl_crystal_density_diffrn 1.245
_exptl_crystal_description needle
_exptl_crystal_F_000 11520
_refine_diff_density_max 1.338
_refine_diff_density_min -0.498
_refine_diff_density_rms 0.181
_refine_ls_abs_structure_details
;
 Flack x determined using 3709 quotients [(I+)-(I-)]/[(I+)+(I-)]
 (Parsons, Flack and Wagner, Acta Cryst. B69 (2013) 249-259).
;
_refine_ls_abs_structure_Flack -0.08(4)
_refine_ls_extinction_coef 0.0060(7)
_refine_ls_extinction_expression Fc^*^=kFc[1+0.001xFc^2^\l^3^/sin(2\q)]^-1/4^
_refine_ls_extinction_method 'SHELXL-2014/7 (Sheldrick 2014'
_refine_ls_goodness_of_fit_ref 0.955
_refine_ls_hydrogen_treatment constr
_refine_ls_matrix_type full
_refine_ls_number_parameters 892
_refine_ls_number_reflns 8795
_refine_ls_number_restraints 301
_refine_ls_restrained_S_all 0.944
_refine_ls_R_factor_all 0.0734
_refine_ls_R_factor_gt 0.0677
_refine_ls_shift/su_max 0.011
_refine_ls_shift/su_mean 0.000
_refine_ls_structure_factor_coef Fsqd
_refine_ls_weighting_details 'w=1/[\s^2^(Fo^2^)+(0.2000P)^2^+0.5533P] where P=(Fo^2^+2Fc^2^)/3'
_refine_ls_weighting_scheme calc
_refine_ls_wR_factor_gt 0.1884
_refine_ls_wR_factor_ref 0.1981
_reflns_Friedel_coverage 0.896
_reflns_Friedel_fraction_full 0.991
_reflns_Friedel_fraction_max 0.991
_reflns_number_gt 8237
_reflns_number_total 8795
_reflns_threshold_expression 'I > 2\s(I)'
_cod_data_source_file ja8b12899_si_006.cif
_cod_data_source_block aa_a
_cod_original_cell_volume 30296(6)
_cod_database_code 4128171
_shelx_shelxl_version_number 2014/7
_shelx_space_group_comment
;
The symmetry employed for this shelxl refinement is uniquely defined
by the following loop, which should always be used as a source of
symmetry information in preference to the above space-group names.
They are only intended as comments.
;

loop_
_space_group_symop_operation_xyz
'x, y, z'
'-x+1/2, -y+1/2, z+1/2'
'-y, x+1/2, z+1/4'
'y+1/2, -x, z+3/4'
'x, -y, z+1/2'
'-x+1/2, y+1/2, z'
'-y, -x+1/2, z+3/4'
'y+1/2, x, z+1/4'
'x+1/2, y+1/2, z+1/2'
'-x+1, -y+1, z+1'
'-y+1/2, x+1, z+3/4'
'y+1, -x+1/2, z+5/4'
'x+1/2, -y+1/2, z+1'
'-x+1, y+1, z+1/2'
'-y+1/2, -x+1, z+5/4'
'y+1, x+1/2, z+3/4'

loop_
_atom_site_label
_atom_site_type_symbol
_atom_site_fract_x
_atom_site_fract_y
_atom_site_fract_z
_atom_site_U_iso_or_equiv
_atom_site_adp_type
_atom_site_occupancy
_atom_site_site_symmetry_order
_atom_site_calc_flag
_atom_site_refinement_flags_posn
_atom_site_refinement_flags_adp
_atom_site_refinement_flags_occupancy
C81 C 0.3298(8) 0.6478(6) 0.6471(15) 0.21(2) Uiso 0.5 1 d D . P
H81 H 0.3301 0.6407 0.7087 0.250 Uiso 0.5 1 calc R U P
C82 C 0.3149(5) 0.6329(4) 0.5793(17) 0.116(9) Uiso 0.5 1 d D . P
H82 H 0.3047 0.6154 0.5943 0.139 Uiso 0.5 1 calc R U P
C83 C 0.3146(6) 0.6431(5) 0.4911(16) 0.117(9) Uiso 0.5 1 d D . P
H83 H 0.3040 0.6329 0.4449 0.141 Uiso 0.5 1 calc R U P
C84 C 0.3297(9) 0.6678(7) 0.4686(15) 0.19(2) Uiso 0.5 1 d D . P
H84 H 0.3305 0.6743 0.4061 0.231 Uiso 0.5 1 calc R U P
C85 C 0.3434(7) 0.6833(5) 0.5364(17) 0.130(10) Uiso 0.5 1 d D . P
H85 H 0.3525 0.7014 0.5219 0.157 Uiso 0.5 1 calc R U P
C86 C 0.3441(5) 0.6731(5) 0.6245(15) 0.098(7) Uiso 0.5 1 d D . P
H86 H 0.3545 0.6836 0.6707 0.118 Uiso 0.5 1 calc R U P
C91 C 0.6377(7) 0.7059(6) 0.592(2) 0.142(12) Uiso 0.5 1 d D . P
H91 H 0.6319 0.6924 0.6381 0.171 Uiso 0.5 1 calc R U P
C92 C 0.6361(6) 0.7352(6) 0.6086(17) 0.132(11) Uiso 0.5 1 d D . P
H92 H 0.6308 0.7421 0.6683 0.159 Uiso 0.5 1 calc R U P
C93 C 0.6419(7) 0.7546(5) 0.540(2) 0.166(15) Uiso 0.5 1 d D . P
H93 H 0.6424 0.7749 0.5529 0.199 Uiso 0.5 1 calc R U P
C94 C 0.6472(9) 0.7448(7) 0.452(2) 0.175(16) Uiso 0.5 1 d D . P
H94 H 0.6484 0.7583 0.4025 0.210 Uiso 0.5 1 calc R U P
C95 C 0.6507(9) 0.7156(7) 0.4365(19) 0.167(16) Uiso 0.5 1 d D . P
H95 H 0.6552 0.7087 0.3761 0.200 Uiso 0.5 1 calc R U P
C96 C 0.6478(10) 0.6963(5) 0.508(2) 0.191(19) Uiso 0.5 1 d D . P
H96 H 0.6527 0.6763 0.4998 0.229 Uiso 0.5 1 calc R U P
B02I B 0.5278(2) 0.74885(18) 0.7280(6) 0.042(2) Uani 1 1 d . . .
C010 C 0.39215(15) 0.53591(16) 0.3858(5) 0.0343(16) Uani 1 1 d . . .
C011 C 0.47800(14) 0.55965(14) 0.2771(4) 0.0308(16) Uani 1 1 d . . .
C012 C 0.38730(15) 0.47323(16) 0.3793(5) 0.0352(16) Uani 1 1 d . . .
C013 C 0.44272(14) 0.52583(15) 0.3153(5) 0.0340(16) Uani 1 1 d . . .
C014 C 0.53405(15) 0.61286(14) 0.2231(5) 0.0335(16) Uani 1 1 d . . .
C015 C 0.48734(15) 0.58831(14) 0.2453(5) 0.0316(16) Uani 1 1 d . . .
C016 C 0.36357(15) 0.49130(15) 0.4093(5) 0.0339(16) Uani 1 1 d . . .
H016 H 0.3458 0.4823 0.4276 0.041 Uiso 1 1 calc R U .
C017 C 0.54435(19) 0.76985(16) 0.5657(5) 0.0464(19) Uani 1 1 d . . .
C018 C 0.58070(15) 0.63772(15) 0.2046(5) 0.0391(16) Uani 1 1 d . . .
H01A H 0.5723 0.6476 0.1497 0.047 Uiso 1 1 calc R U .
H01B H 0.6011 0.6321 0.1896 0.047 Uiso 1 1 calc R U .
C019 C 0.55592(19) 0.76983(18) 0.4789(5) 0.050(2) Uani 1 1 d . . .
C020 C 0.3706(2) 0.4578(2) 0.1541(6) 0.068(3) Uani 1 1 d . . .
H020 H 0.3603 0.4402 0.1663 0.082 Uiso 1 1 calc R U .
C021 C 0.5458(3) 0.4278(3) 0.0071(7) 0.085(3) Uani 1 1 d . . .
H021 H 0.5665 0.4291 0.0097 0.102 Uiso 1 1 calc R U .
C022 C 0.3992(2) 0.4566(2) 0.1246(6) 0.068(3) Uani 1 1 d . . .
H022 H 0.4087 0.4383 0.1159 0.082 Uiso 1 1 calc R U .
C023 C 0.54324(17) 0.74585(15) 0.6252(5) 0.0413(18) Uani 1 1 d . . .
C024 C 0.4485(2) 0.73371(19) 0.6342(6) 0.056(2) Uani 1 1 d . . .
C025 C 0.41408(19) 0.4830(2) 0.1076(6) 0.060(3) Uani 1 1 d . . .
H025 H 0.4338 0.4824 0.0869 0.072 Uiso 1 1 calc R U .
C026 C 0.5682(2) 0.81415(17) 0.9218(6) 0.055(2) Uani 1 1 d . . .
C027 C 0.3721(2) 0.5092(2) 0.1499(6) 0.059(2) Uani 1 1 d . . .
H027 H 0.3628 0.5275 0.1595 0.070 Uiso 1 1 calc R U .
C028 C 0.5109(2) 0.70567(17) 0.8468(5) 0.048(2) Uani 1 1 d . . .
C029 C 0.5275(3) 0.4505(3) 0.0281(8) 0.083(3) Uani 1 1 d . . .
H029 H 0.5357 0.4688 0.0452 0.100 Uiso 1 1 calc R U .
C01A C 0.48789(15) 0.63771(15) 0.1948(5) 0.0361(16) Uani 1 1 d . . .
H01C H 0.4779 0.6550 0.1766 0.043 Uiso 1 1 calc R U .
C02A C 0.49291(19) 0.75393(16) 0.7026(5) 0.0452(19) Uani 1 1 d . . .
C01B C 0.55424(18) 0.72085(16) 0.5843(5) 0.0435(19) Uani 1 1 d . . .
C02B C 0.3567(2) 0.4844(3) 0.1661(6) 0.067(3) Uani 1 1 d . . .
H02D H 0.3369 0.4853 0.1852 0.081 Uiso 1 1 calc R U .
C01C C 0.36565(16) 0.52085(16) 0.4126(5) 0.0378(17) Uani 1 1 d . . .
H01D H 0.3493 0.5319 0.4330 0.045 Uiso 1 1 calc R U .
C02C C 0.47771(18) 0.73221(16) 0.6593(5) 0.0460(19) Uani 1 1 d . . .
C01D C 0.47672(18) 0.77906(16) 0.7163(5) 0.0452(19) Uani 1 1 d . . .
C02D C 0.40099(19) 0.5091(2) 0.1200(6) 0.056(2) Uani 1 1 d . . .
H02E H 0.4112 0.5268 0.1086 0.067 Uiso 1 1 calc R U .
C01E C 0.51756(15) 0.63777(15) 0.1976(4) 0.0361(16) Uani 1 1 d . . .
H01E H 0.5276 0.6552 0.1819 0.043 Uiso 1 1 calc R U .
C02E C 0.3655(2) 0.39654(18) 0.3878(7) 0.064(3) Uani 1 1 d . . .
H02A H 0.3704 0.3926 0.3231 0.096 Uiso 1 1 calc R U .
H02B H 0.3480 0.3855 0.4050 0.096 Uiso 1 1 calc R U .
H02C H 0.3818 0.3906 0.4275 0.096 Uiso 1 1 calc R U .
C01F C 0.4474(2) 0.78164(17) 0.6936(5) 0.051(2) Uani 1 1 d . . .
C02F C 0.4980(3) 0.4479(3) 0.0253(10) 0.094(4) Uani 1 1 d . . .
H02F H 0.4862 0.4641 0.0425 0.113 Uiso 1 1 calc R U .
C01G C 0.35977(17) 0.42931(15) 0.4002(6) 0.0462(19) Uani 1 1 d . . .
H01F H 0.3439 0.4359 0.3587 0.055 Uiso 1 1 calc R U .
H01G H 0.3541 0.4336 0.4649 0.055 Uiso 1 1 calc R U .
C02G C 0.4850(4) 0.4228(4) -0.0011(9) 0.107(5) Uani 1 1 d . . .
H02G H 0.4643 0.4222 -0.0066 0.129 Uiso 1 1 calc R U .
C01H C 0.42489(16) 0.63363(16) 0.1765(6) 0.0452(18) Uani 1 1 d . . .
H01H H 0.4330 0.6398 0.1161 0.054 Uiso 1 1 calc R U .
H01I H 0.4249 0.6506 0.2189 0.054 Uiso 1 1 calc R U .
C02H C 0.4999(5) 0.3998(4) -0.0191(10) 0.103(5) Uani 1 1 d . . .
H02H H 0.4904 0.3818 -0.0322 0.124 Uiso 1 1 calc R U .
C01I C 0.37420(16) 0.58359(15) 0.4295(5) 0.0396(17) Uani 1 1 d . . .
H01J H 0.3657 0.5753 0.4867 0.047 Uiso 1 1 calc R U .
H01K H 0.3584 0.5865 0.3836 0.047 Uiso 1 1 calc R U .
C01J C 0.56559(19) 0.71912(18) 0.4968(5) 0.051(2) Uani 1 1 d . . .
C02J C 0.5303(5) 0.4016(3) -0.0192(8) 0.123(6) Uani 1 1 d . . .
H02J H 0.5413 0.3849 -0.0373 0.148 Uiso 1 1 calc R U .
C01K C 0.56939(18) 0.78881(16) 0.7773(5) 0.0451(19) Uani 1 1 d . . .
C01L C 0.56707(19) 0.68918(18) 0.8800(5) 0.051(2) Uani 1 1 d . . .
C01M C 0.58226(19) 0.80835(17) 0.8403(6) 0.048(2) Uani 1 1 d . . .
C01O C 0.5171(2) 0.68413(17) 0.9116(6) 0.051(2) Uani 1 1 d . . .
C01P C 0.58083(17) 0.65831(17) 0.2836(6) 0.0492(19) Uani 1 1 d . . .
H01L H 0.5933 0.6751 0.2688 0.074 Uiso 1 1 calc R U .
H01M H 0.5884 0.6484 0.3386 0.074 Uiso 1 1 calc R U .
H01N H 0.5609 0.6651 0.2955 0.074 Uiso 1 1 calc R U .
C01Q C 0.53006(18) 0.78135(16) 0.8773(5) 0.0438(19) Uani 1 1 d . . .
C01R C 0.5453(2) 0.67599(17) 0.9275(5) 0.054(2) Uani 1 1 d . . .
C01S C 0.5668(2) 0.74440(18) 0.4435(5) 0.053(2) Uani 1 1 d . . .
C01T C 0.56091(19) 0.71073(17) 0.8174(5) 0.048(2) Uani 1 1 d . . .
C00U C 0.51782(14) 0.58800(14) 0.2464(4) 0.0308(16) Uani 1 1 d . . .
C01U C 0.53197(18) 0.72022(16) 0.7964(5) 0.0445(18) Uani 1 1 d . . .
C00V C 0.41459(14) 0.51840(14) 0.3531(4) 0.0296(15) Uani 1 1 d . . .
C01V C 0.5422(2) 0.80089(18) 0.9408(5) 0.052(2) Uani 1 1 d . . .
C00W C 0.41285(14) 0.48759(14) 0.3508(5) 0.0300(15) Uani 1 1 d . . .
C01W C 0.3896(2) 0.61205(18) 0.4495(7) 0.059(2) Uani 1 1 d . . .
H01O H 0.3990 0.6192 0.3929 0.089 Uiso 1 1 calc R U .
H01P H 0.4045 0.6089 0.4972 0.089 Uiso 1 1 calc R U .
H01Q H 0.3754 0.6265 0.4713 0.089 Uiso 1 1 calc R U .
C00X C 0.52660(15) 0.55854(14) 0.2777(4) 0.0317(16) Uani 1 1 d . . .
C01X C 0.43310(18) 0.75892(17) 0.6514(6) 0.049(2) Uani 1 1 d . . .
C00Y C 0.47159(15) 0.61269(16) 0.2181(5) 0.0374(17) Uani 1 1 d . . .
C01Y C 0.54279(19) 0.77484(15) 0.7936(5) 0.0445(19) Uani 1 1 d . . .
C00Z C 0.55998(14) 0.52258(14) 0.3135(4) 0.0292(15) Uani 1 1 d . . .
C01Z C 0.39465(18) 0.62216(19) 0.1648(7) 0.058(2) Uani 1 1 d . . .
H01R H 0.3952 0.6041 0.1284 0.086 Uiso 1 1 calc R U .
H01S H 0.3827 0.6367 0.1326 0.086 Uiso 1 1 calc R U .
H01T H 0.3862 0.6181 0.2256 0.086 Uiso 1 1 calc R U .
F002 F 0.48898(10) 0.80343(8) 0.7540(3) 0.0466(11) Uani 1 1 d . . .
F003 F 0.53392(11) 0.79600(9) 0.5969(3) 0.0497(11) Uani 1 1 d . . .
F004 F 0.60767(11) 0.82126(11) 0.8208(3) 0.0639(13) Uani 1 1 d . . .
F005 F 0.55356(11) 0.69499(9) 0.6312(3) 0.0520(12) Uani 1 1 d . . .
F008 F 0.58501(10) 0.78451(9) 0.7000(3) 0.0515(11) Uani 1 1 d . . .
F009 F 0.58374(10) 0.72352(10) 0.7734(3) 0.0555(12) Uani 1 1 d . . .
F00B F 0.50486(10) 0.76897(10) 0.9019(3) 0.0518(11) Uani 1 1 d . . .
F00C F 0.43297(10) 0.80707(10) 0.7090(4) 0.0573(12) Uani 1 1 d . . .
F00E F 0.49131(11) 0.70607(9) 0.6409(3) 0.0522(12) Uani 1 1 d . . .
F00F F 0.52753(13) 0.80693(10) 1.0212(3) 0.0640(14) Uani 1 1 d . . .
F00G F 0.48267(10) 0.71212(10) 0.8374(3) 0.0533(12) Uani 1 1 d . . .
F00H F 0.55680(13) 0.79448(10) 0.4273(3) 0.0620(13) Uani 1 1 d . . .
F00I F 0.59558(12) 0.68127(11) 0.8954(4) 0.0669(14) Uani 1 1 d . . .
F00J F 0.43488(11) 0.71002(11) 0.5964(4) 0.0637(14) Uani 1 1 d . . .
F00K F 0.57560(12) 0.69382(11) 0.4628(3) 0.0650(14) Uani 1 1 d . . .
F00L F 0.55135(13) 0.65470(11) 0.9902(3) 0.0699(15) Uani 1 1 d . . .
F00M F 0.49498(13) 0.67162(11) 0.9591(4) 0.0674(14) Uani 1 1 d . . .
F00N F 0.57993(14) 0.83348(11) 0.9833(3) 0.0705(15) Uani 1 1 d . . .
F00Q F 0.40475(12) 0.76104(11) 0.6291(4) 0.0703(14) Uani 1 1 d . . .
F00T F 0.57800(14) 0.74337(12) 0.3572(3) 0.0718(15) Uani 1 1 d . . .
Mn1 Mn 0.5000 0.5000 0.26338(18) 0.0290(6) Uani 0.748(4) 2 d DS T P
Mn1A Mn 0.5000 0.5000 0.3239(6) 0.0290(6) Uani 0.252(4) 2 d DS T P
N1 N 0.5000 0.5000 0.1608(8) 0.035(2) Uani 0.748(4) 2 d DS T P
N1A N 0.5000 0.5000 0.4264(16) 0.035(2) Uani 0.252(4) 2 d DS T P
N00O N 0.55364(12) 0.55039(12) 0.2946(4) 0.0310(13) Uani 1 1 d . . .
N00P N 0.50165(12) 0.54203(12) 0.2913(4) 0.0329(14) Uani 1 1 d . . .
N00R N 0.45030(12) 0.55303(12) 0.2954(4) 0.0329(13) Uani 1 1 d . . .
N00S N 0.54173(12) 0.49903(11) 0.2958(4) 0.0305(14) Uani 1 1 d . . .
O006 O 0.44204(10) 0.61002(10) 0.2147(4) 0.0404(12) Uani 1 1 d . . .
O007 O 0.39672(10) 0.56461(10) 0.3928(4) 0.0389(12) Uani 1 1 d . . .
O00A O 0.38695(10) 0.44390(10) 0.3770(3) 0.0381(12) Uani 1 1 d . . .
O00D O 0.56365(9) 0.61123(10) 0.2249(4) 0.0370(11) Uani 1 1 d . . .
C73 C 0.3642(6) 0.7563(6) 0.433(2) 0.121(9) Uiso 0.5 1 d D . P
H73 H 0.3826 0.7487 0.4504 0.146 Uiso 0.5 1 calc R U P
C74 C 0.3535(9) 0.7807(7) 0.475(3) 0.172(16) Uiso 0.5 1 d D . P
H74 H 0.3648 0.7905 0.5203 0.206 Uiso 0.5 1 calc R U P
C75 C 0.3266(11) 0.7910(11) 0.452(5) 0.30(4) Uiso 0.5 1 d D . P
H75 H 0.3198 0.8090 0.4765 0.362 Uiso 0.5 1 calc R U P
C72 C 0.3485(9) 0.7428(7) 0.365(2) 0.165(15) Uiso 0.5 1 d D . P
H72 H 0.3564 0.7264 0.3331 0.198 Uiso 0.5 1 calc R U P
C71 C 0.3212(9) 0.7528(12) 0.343(3) 0.32(5) Uiso 0.5 1 d D . P
H71 H 0.3106 0.7441 0.2940 0.388 Uiso 0.5 1 calc R U P
C76 C 0.3094(8) 0.7753(13) 0.392(5) 0.33(5) Uiso 0.5 1 d D . P
H76 H 0.2893 0.7800 0.3855 0.391 Uiso 0.5 1 calc R U P

loop_
_atom_site_aniso_label
_atom_site_aniso_U_11
_atom_site_aniso_U_22
_atom_site_aniso_U_33
_atom_site_aniso_U_23
_atom_site_aniso_U_13
_atom_site_aniso_U_12
B02I 0.055(5) 0.032(4) 0.038(4) 0.001(4) 0.003(4) -0.005(4)
C010 0.034(4) 0.043(4) 0.026(3) 0.003(3) -0.002(3) -0.006(3)
C011 0.032(4) 0.033(4) 0.028(4) -0.006(3) 0.001(3) 0.004(3)
C012 0.035(4) 0.042(4) 0.029(3) 0.004(3) -0.001(3) 0.000(3)
C013 0.034(4) 0.031(4) 0.037(4) -0.003(3) -0.008(3) 0.004(3)
C014 0.045(4) 0.029(4) 0.026(3) -0.002(3) 0.007(3) -0.001(3)
C015 0.036(4) 0.028(4) 0.030(4) -0.003(3) -0.004(3) 0.002(3)
C016 0.033(4) 0.035(4) 0.034(4) -0.005(3) 0.000(3) -0.004(3)
C017 0.063(5) 0.040(5) 0.036(4) 0.003(3) -0.004(4) -0.001(4)
C018 0.037(4) 0.038(4) 0.042(4) 0.003(3) -0.002(3) -0.005(3)
C019 0.069(5) 0.046(5) 0.037(4) 0.010(4) -0.004(4) -0.007(4)
C020 0.083(8) 0.084(7) 0.038(5) -0.003(4) -0.014(5) -0.013(6)
C021 0.130(10) 0.087(8) 0.039(5) 0.021(5) 0.009(6) 0.020(8)
C022 0.080(7) 0.082(7) 0.043(5) -0.017(5) -0.024(5) 0.024(6)
C023 0.063(5) 0.030(4) 0.031(4) -0.001(3) -0.005(3) -0.002(3)
C024 0.078(6) 0.049(5) 0.041(5) -0.001(4) -0.010(4) -0.012(5)
C025 0.039(5) 0.108(9) 0.033(4) -0.009(4) -0.006(3) 0.011(5)
C026 0.088(7) 0.037(4) 0.038(5) -0.002(4) -0.018(4) -0.002(4)
C027 0.061(6) 0.068(6) 0.047(5) 0.002(4) -0.009(4) 0.018(5)
C028 0.070(6) 0.040(4) 0.035(4) -0.005(4) -0.002(4) 0.002(4)
C029 0.079(8) 0.096(8) 0.076(7) -0.008(6) 0.024(6) -0.014(6)
C01A 0.042(4) 0.032(4) 0.035(4) 0.003(3) -0.006(3) 0.001(3)
C02A 0.073(5) 0.036(4) 0.027(4) 0.005(3) 0.002(4) -0.002(4)
C01B 0.066(5) 0.030(4) 0.035(4) 0.008(3) -0.003(4) -0.003(3)
C02B 0.065(6) 0.102(8) 0.034(4) -0.006(5) -0.007(4) -0.002(6)
C01C 0.032(4) 0.048(5) 0.033(4) -0.004(3) 0.000(3) 0.002(3)
C02C 0.067(6) 0.034(4) 0.037(4) -0.002(3) 0.004(4) -0.005(4)
C01D 0.065(5) 0.036(4) 0.035(4) 0.005(3) -0.004(4) -0.006(4)
C02D 0.050(5) 0.078(6) 0.039(4) 0.003(4) -0.006(4) 0.010(5)
C01E 0.045(4) 0.035(4) 0.028(4) 0.001(3) 0.003(3) -0.001(3)
C02E 0.057(5) 0.046(5) 0.090(7) -0.008(4) 0.031(5) -0.014(4)
C01F 0.079(6) 0.036(5) 0.037(4) 0.003(3) -0.002(4) -0.003(4)
C02F 0.071(8) 0.129(11) 0.084(8) -0.017(8) 0.022(6) -0.012(7)
C01G 0.043(4) 0.033(4) 0.062(5) -0.004(3) 0.018(4) -0.010(3)
C02G 0.112(11) 0.140(14) 0.070(8) 0.038(9) -0.006(7) -0.056(11)
C01H 0.043(4) 0.038(4) 0.055(5) 0.006(3) -0.008(3) 0.008(3)
C02H 0.149(14) 0.089(10) 0.070(8) 0.023(7) -0.020(8) -0.026(10)
C01I 0.043(4) 0.041(4) 0.034(4) -0.006(3) 0.001(3) 0.006(3)
C01J 0.070(5) 0.043(5) 0.039(5) -0.010(4) 0.002(4) 0.008(4)
C02J 0.24(2) 0.091(10) 0.036(6) 0.024(6) -0.010(9) 0.017(12)
C01K 0.065(5) 0.037(4) 0.034(4) 0.004(3) 0.000(4) 0.001(4)
C01L 0.067(6) 0.046(5) 0.040(5) 0.001(4) -0.003(4) 0.014(4)
C01M 0.064(5) 0.041(4) 0.040(5) 0.002(4) -0.008(4) -0.007(4)
C01O 0.076(6) 0.035(4) 0.040(4) 0.004(4) 0.004(4) 0.005(4)
C01P 0.041(4) 0.046(4) 0.061(5) -0.004(4) -0.011(4) -0.004(3)
C01Q 0.060(5) 0.037(4) 0.035(4) 0.004(3) -0.005(4) 0.001(4)
C01R 0.100(7) 0.034(4) 0.029(4) 0.002(3) -0.001(4) 0.016(4)
C01S 0.079(6) 0.048(5) 0.031(4) -0.002(4) 0.011(4) 0.006(4)
C01T 0.072(6) 0.040(4) 0.033(4) -0.002(3) 0.002(4) 0.003(4)
C00U 0.035(4) 0.026(4) 0.031(4) -0.004(3) 0.001(3) -0.004(3)
C01U 0.061(5) 0.038(4) 0.034(4) -0.003(3) -0.001(4) -0.001(4)
C00V 0.025(4) 0.038(4) 0.026(3) 0.002(3) 0.001(3) 0.002(3)
C01V 0.087(7) 0.042(4) 0.026(4) -0.004(3) -0.004(4) 0.013(4)
C00W 0.026(4) 0.035(4) 0.029(3) 0.000(3) 0.000(3) -0.003(3)
C01W 0.061(5) 0.043(5) 0.073(6) -0.018(4) 0.013(4) -0.002(4)
C00X 0.036(4) 0.036(4) 0.023(4) -0.004(3) -0.004(3) -0.005(3)
C01X 0.054(5) 0.045(5) 0.046(4) 0.005(4) -0.005(4) -0.004(4)
C00Y 0.038(4) 0.041(4) 0.033(3) 0.003(3) -0.002(3) 0.003(3)
C01Y 0.075(5) 0.026(4) 0.033(4) 0.002(3) -0.009(4) 0.006(4)
C00Z 0.030(4) 0.026(4) 0.031(4) -0.002(3) 0.006(3) -0.002(3)
C01Z 0.048(5) 0.055(5) 0.069(6) 0.015(4) -0.008(4) 0.001(4)
F002 0.066(3) 0.029(2) 0.045(2) 0.0005(18) -0.002(2) 0.000(2)
F003 0.076(3) 0.035(2) 0.038(2) -0.0002(17) -0.003(2) 0.005(2)
F004 0.078(3) 0.057(3) 0.057(3) 0.002(2) -0.017(2) -0.014(2)
F005 0.076(3) 0.035(2) 0.045(3) 0.0002(19) 0.006(2) 0.002(2)
F008 0.063(3) 0.050(3) 0.042(3) 0.000(2) 0.000(2) -0.007(2)
F009 0.065(3) 0.047(3) 0.054(3) 0.008(2) -0.004(2) 0.002(2)
F00B 0.072(3) 0.046(2) 0.037(2) 0.002(2) 0.007(2) 0.001(2)
F00C 0.062(3) 0.042(3) 0.068(3) 0.006(2) -0.001(2) 0.009(2)
F00E 0.070(3) 0.037(2) 0.050(3) -0.0050(19) -0.004(2) -0.002(2)
F00F 0.109(4) 0.052(3) 0.031(2) -0.003(2) -0.001(2) 0.005(3)
F00G 0.066(3) 0.049(3) 0.046(2) 0.008(2) 0.005(2) -0.001(2)
F00H 0.094(4) 0.049(3) 0.042(3) 0.015(2) 0.001(2) 0.004(2)
F00I 0.081(4) 0.061(3) 0.059(3) 0.011(2) -0.010(3) 0.013(3)
F00J 0.074(3) 0.055(3) 0.062(3) -0.008(2) -0.014(3) -0.017(2)
F00K 0.098(4) 0.052(3) 0.045(3) -0.009(2) 0.009(3) 0.013(3)
F00L 0.108(4) 0.055(3) 0.047(3) 0.018(2) 0.003(2) 0.013(3)
F00M 0.095(4) 0.055(3) 0.052(3) 0.023(2) 0.013(3) -0.003(3)
F00N 0.110(4) 0.057(3) 0.044(3) -0.010(2) -0.020(3) -0.014(3)
F00Q 0.067(3) 0.064(3) 0.080(3) 0.003(3) -0.020(3) -0.004(2)
F00T 0.109(4) 0.071(3) 0.036(3) 0.006(2) 0.016(2) 0.014(3)
Mn1 0.0286(10) 0.0291(10) 0.0292(15) 0.000 0.000 0.0011(7)
Mn1A 0.0286(10) 0.0291(10) 0.0292(15) 0.000 0.000 0.0011(7)
N1 0.036(5) 0.039(6) 0.029(6) 0.000 0.000 -0.001(5)
N1A 0.036(5) 0.039(6) 0.029(6) 0.000 0.000 -0.001(5)
N00O 0.033(3) 0.035(3) 0.025(3) -0.004(2) 0.001(2) -0.006(2)
N00P 0.035(3) 0.032(3) 0.032(3) 0.000(2) 0.001(2) 0.002(3)
N00R 0.032(3) 0.034(3) 0.034(3) 0.002(2) -0.002(2) -0.001(2)
N00S 0.035(3) 0.030(3) 0.027(3) 0.000(2) 0.001(2) 0.000(3)
O006 0.030(3) 0.040(3) 0.051(3) 0.007(2) -0.006(2) 0.000(2)
O007 0.035(3) 0.033(3) 0.049(3) -0.007(2) 0.009(2) 0.000(2)
O00A 0.036(3) 0.035(3) 0.043(3) 0.000(2) 0.010(2) -0.004(2)
O00D 0.030(3) 0.035(3) 0.046(3) 0.002(2) 0.003(2) -0.003(2)

loop_
_atom_type_symbol
_atom_type_description
_atom_type_scat_dispersion_real
_atom_type_scat_dispersion_imag
_atom_type_scat_source
C C 0.0000 0.0005 'International Tables Vol C Tables 4.2.6.8 and 6.1.1.4'
H H 0.0000 0.0000 'International Tables Vol C Tables 4.2.6.8 and 6.1.1.4'
B B -0.0003 0.0002 'International Tables Vol C Tables 4.2.6.8 and 6.1.1.4'
N N 0.0006 0.0010 'International Tables Vol C Tables 4.2.6.8 and 6.1.1.4'
O O 0.0018 0.0019 'International Tables Vol C Tables 4.2.6.8 and 6.1.1.4'
F F 0.0037 0.0032 'International Tables Vol C Tables 4.2.6.8 and 6.1.1.4'
Mn Mn 0.1805 0.2642 'International Tables Vol C Tables 4.2.6.8 and 6.1.1.4'

loop_
_geom_angle_atom_site_label_1
_geom_angle_atom_site_label_2
_geom_angle_atom_site_label_3
_geom_angle
_geom_angle_site_symmetry_1
_geom_angle_site_symmetry_3
C86 C81 C82 119.2(8) . .
C86 C81 H81 120.4 . .
C82 C81 H81 120.4 . .
C83 C82 C81 120.2(8) . .
C83 C82 H82 119.9 . .
C81 C82 H82 119.9 . .
C82 C83 C84 120.3(8) . .
C82 C83 H83 119.8 . .
C84 C83 H83 119.8 . .
C85 C84 C83 119.4(8) . .
C85 C84 H84 120.3 . .
C83 C84 H84 120.3 . .
C86 C85 C84 120.6(8) . .
C86 C85 H85 119.7 . .
C84 C85 H85 119.7 . .
C85 C86 C81 120.2(8) . .
C85 C86 H86 119.9 . .
C81 C86 H86 119.9 . .
C92 C91 C96 119.4(8) . .
C92 C91 H91 120.3 . .
C96 C91 H91 120.3 . .
C93 C92 C91 120.2(8) . .
C93 C92 H92 119.9 . .
C91 C92 H92 119.9 . .
C92 C93 C94 120.0(8) . .
C92 C93 H93 120.0 . .
C94 C93 H93 120.0 . .
C93 C94 C95 119.8(8) . .
C93 C94 H94 120.1 . .
C95 C94 H94 120.1 . .
C96 C95 C94 119.6(8) . .
C96 C95 H95 120.2 . .
C94 C95 H95 120.2 . .
C95 C96 C91 119.7(9) . .
C95 C96 H96 120.2 . .
C91 C96 H96 120.2 . .
C023 B02I C02A 103.1(6) . .
C023 B02I C01U 115.0(6) . .
C02A B02I C01U 110.9(6) . .
C023 B02I C01Y 113.2(6) . .
C02A B02I C01Y 115.1(6) . .
C01U B02I C01Y 100.2(6) . .
O007 C010 C00V 118.6(6) . .
O007 C010 C01C 125.4(6) . .
C00V C010 C01C 115.9(6) . .
N00R C011 N00P 126.2(6) . .
N00R C011 C015 123.3(6) . .
N00P C011 C015 110.3(6) . .
O00A C012 C00W 118.1(6) . .
O00A C012 C016 125.1(6) . .
C00W C012 C016 116.8(6) . .
N00R C013 N00S 126.8(6) . 10_554
N00R C013 C00V 122.6(6) . .
N00S C013 C00V 110.3(6) 10_554 .
O00D C014 C00U 118.7(6) . .
O00D C014 C01E 125.6(6) . .
C00U C014 C01E 115.7(6) . .
C00Y C015 C00U 122.1(6) . .
C00Y C015 C011 131.5(6) . .
C00U C015 C011 106.3(5) . .
C01C C016 C012 122.2(6) . .
C01C C016 H016 118.9 . .
C012 C016 H016 118.9 . .
C019 C017 F003 116.1(7) . .
C019 C017 C023 125.5(8) . .
F003 C017 C023 118.3(7) . .
O00D C018 C01P 111.9(6) . .
O00D C018 H01A 109.2 . .
C01P C018 H01A 109.2 . .
O00D C018 H01B 109.2 . .
C01P C018 H01B 109.2 . .
H01A C018 H01B 107.9 . .
F00H C019 C017 121.3(8) . .
F00H C019 C01S 119.5(7) . .
C017 C019 C01S 119.3(7) . .
C022 C020 C02B 120.8(10) . .
C022 C020 H020 119.6 . .
C02B C020 H020 119.6 . .
C029 C021 C02J 113.0(14) . .
C029 C021 H021 123.5 . .
C02J C021 H021 123.5 . .
C020 C022 C025 118.5(9) . .
C020 C022 H022 120.8 . .
C025 C022 H022 120.8 . .
C01B C023 C017 112.0(7) . .
C01B C023 B02I 127.6(6) . .
C017 C023 B02I 120.3(6) . .
F00J C024 C01X 120.2(8) . .
F00J C024 C02C 120.4(8) . .
C01X C024 C02C 119.3(7) . .
C02D C025 C022 121.5(9) . .
C02D C025 H025 119.2 . .
C022 C025 H025 119.2 . .
C01V C026 F00N 120.0(8) . .
C01V C026 C01M 119.9(7) . .
F00N C026 C01M 120.1(8) . .
C02B C027 C02D 122.9(9) . .
C02B C027 H027 118.5 . .
C02D C027 H027 118.5 . .
F00G C028 C01U 121.1(7) . .
F00G C028 C01O 115.1(8) . .
C01U C028 C01O 123.8(9) . .
C02F C029 C021 122.3(12) . .
C02F C029 H029 118.8 . .
C021 C029 H029 118.8 . .
C01E C01A C00Y 121.6(7) . .
C01E C01A H01C 119.2 . .
C00Y C01A H01C 119.2 . .
C02C C02A C01D 113.5(8) . .
C02C C02A B02I 119.4(7) . .
C01D C02A B02I 127.0(7) . .
F005 C01B C01J 114.7(7) . .
F005 C01B C023 119.8(7) . .
C01J C01B C023 125.5(7) . .
C027 C02B C020 118.4(10) . .
C027 C02B H02D 120.8 . .
C020 C02B H02D 120.8 . .
C016 C01C C010 121.6(7) . .
C016 C01C H01D 119.2 . .
C010 C01C H01D 119.2 . .
C02A C02C F00E 119.4(7) . .
C02A C02C C024 125.1(8) . .
F00E C02C C024 115.4(7) . .
F002 C01D C02A 121.2(7) . .
F002 C01D C01F 115.1(7) . .
C02A C01D C01F 123.7(7) . .
C025 C02D C027 117.9(10) . .
C025 C02D H02E 121.0 . .
C027 C02D H02E 121.0 . .
C01A C01E C014 122.6(7) . .
C01A C01E H01E 118.7 . .
C014 C01E H01E 118.7 . .
C01G C02E H02A 109.5 . .
C01G C02E H02B 109.5 . .
H02A C02E H02B 109.5 . .
C01G C02E H02C 109.5 . .
H02A C02E H02C 109.5 . .
H02B C02E H02C 109.5 . .
F00C C01F C01X 119.3(8) . .
F00C C01F C01D 120.4(7) . .
C01X C01F C01D 120.2(8) . .
C02G C02F C029 121.6(14) . .
C02G C02F H02F 119.2 . .
C029 C02F H02F 119.2 . .
O00A C01G C02E 106.0(6) . .
O00A C01G H01F 110.5 . .
C02E C01G H01F 110.5 . .
O00A C01G H01G 110.5 . .
C02E C01G H01G 110.5 . .
H01F C01G H01G 108.7 . .
C02H C02G C02F 121.3(16) . .
C02H C02G H02G 119.3 . .
C02F C02G H02G 119.3 . .
O006 C01H C01Z 106.5(6) . .
O006 C01H H01H 110.4 . .
C01Z C01H H01H 110.4 . .
O006 C01H H01I 110.4 . .
C01Z C01H H01I 110.4 . .
H01H C01H H01I 108.6 . .
C02G C02H C02J 119.0(15) . .
C02G C02H H02H 120.5 . .
C02J C02H H02H 120.5 . .
O007 C01I C01W 104.8(6) . .
O007 C01I H01J 110.8 . .
C01W C01I H01J 110.8 . .
O007 C01I H01K 110.8 . .
C01W C01I H01K 110.8 . .
H01J C01I H01K 108.9 . .
F00K C01J C01B 121.2(7) . .
F00K C01J C01S 120.1(7) . .
C01B C01J C01S 118.7(7) . .
C02H C02J C021 122.5(15) . .
C02H C02J H02J 118.8 . .
C021 C02J H02J 118.8 . .
F008 C01K C01Y 122.6(7) . .
F008 C01K C01M 114.2(7) . .
C01Y C01K C01M 123.2(7) . .
C01R C01L C01T 120.4(8) . .
C01R C01L F00I 120.0(7) . .
C01T C01L F00I 119.6(8) . .
F004 C01M C026 120.4(7) . .
F004 C01M C01K 120.6(7) . .
C026 C01M C01K 118.9(8) . .
F00M C01O C01R 120.5(7) . .
F00M C01O C028 119.5(8) . .
C01R C01O C028 120.0(8) . .
C018 C01P H01L 109.5 . .
C018 C01P H01M 109.5 . .
H01L C01P H01M 109.5 . .
C018 C01P H01N 109.5 . .
H01L C01P H01N 109.5 . .
H01M C01P H01N 109.5 . .
F00B C01Q C01Y 120.6(7) . .
F00B C01Q C01V 116.2(7) . .
C01Y C01Q C01V 123.2(8) . .
C01L C01R F00L 120.7(8) . .
C01L C01R C01O 119.3(7) . .
F00L C01R C01O 120.0(8) . .
F00T C01S C019 121.0(7) . .
F00T C01S C01J 120.0(7) . .
C019 C01S C01J 119.0(7) . .
F009 C01T C01L 117.6(8) . .
F009 C01T C01U 119.0(7) . .
C01L C01T C01U 123.5(8) . .
C015 C00U C014 121.3(6) . .
C015 C00U C00X 106.5(5) . .
C014 C00U C00X 132.1(6) . .
C028 C01U C01T 112.9(7) . .
C028 C01U B02I 128.1(7) . .
C01T C01U B02I 118.5(7) . .
C010 C00V C00W 122.9(6) . .
C010 C00V C013 131.0(6) . .
C00W C00V C013 106.1(5) . .
C026 C01V F00F 120.7(7) . .
C026 C01V C01Q 120.0(7) . .
F00F C01V C01Q 119.4(8) . .
C012 C00W C00V 120.5(6) . .
C012 C00W C00Z 132.9(6) . 10_554
C00V C00W C00Z 106.5(5) . 10_554
C01I C01W H01O 109.5 . .
C01I C01W H01P 109.5 . .
H01O C01W H01P 109.5 . .
C01I C01W H01Q 109.5 . .
H01O C01W H01Q 109.5 . .
H01P C01W H01Q 109.5 . .
N00O C00X N00P 126.6(6) . .
N00O C00X C00U 124.8(6) . .
N00P C00X C00U 108.5(6) . .
F00Q C01X C01F 121.0(7) . .
F00Q C01X C024 121.0(7) . .
C01F C01X C024 118.0(8) . .
O006 C00Y C015 117.1(6) . .
O006 C00Y C01A 126.3(6) . .
C015 C00Y C01A 116.6(6) . .
C01Q C01Y C01K 114.7(7) . .
C01Q C01Y B02I 118.6(7) . .
C01K C01Y B02I 126.2(7) . .
N00O C00Z N00S 124.9(6) . .
N00O C00Z C00W 125.1(6) . 10_554
N00S C00Z C00W 109.8(5) . 10_554
C01H C01Z H01R 109.5 . .
C01H C01Z H01S 109.5 . .
H01R C01Z H01S 109.5 . .
C01H C01Z H01T 109.5 . .
H01R C01Z H01T 109.5 . .
H01S C01Z H01T 109.5 . .
Mn1A Mn1 N1 180.0 . .
Mn1A Mn1 N00P 78.16(18) . .
N1 Mn1 N00P 101.84(18) . .
Mn1A Mn1 N00S 76.20(17) . 10_554
N1 Mn1 N00S 103.80(17) . 10_554
N00P Mn1 N00S 88.1(2) . 10_554
Mn1A Mn1 N00P 78.16(18) . 10_554
N1 Mn1 N00P 101.84(18) . 10_554
N00P Mn1 N00P 156.3(4) . 10_554
N00S Mn1 N00P 86.3(2) 10_554 10_554
Mn1A Mn1 N00S 76.20(17) . .
N1 Mn1 N00S 103.80(17) . .
N00P Mn1 N00S 86.3(2) . .
N00S Mn1 N00S 152.4(3) 10_554 .
N00P Mn1 N00S 88.1(2) 10_554 .
Mn1A Mn1 N1A 0.000(6) . .
N1 Mn1 N1A 180.0 . .
N00P Mn1 N1A 78.16(18) . .
N00S Mn1 N1A 76.20(17) 10_554 .
N00P Mn1 N1A 78.16(18) 10_554 .
N00S Mn1 N1A 76.20(17) . .
Mn1 Mn1A N1A 180.000(17) . .
Mn1 Mn1A N00S 78.0(3) . 10_554
N1A Mn1A N00S 102.0(3) . 10_554
Mn1 Mn1A N00S 78.0(3) . .
N1A Mn1A N00S 102.0(3) . .
N00S Mn1A N00S 156.0(6) 10_554 .
Mn1 Mn1A N00P 76.2(3) . .
N1A Mn1A N00P 103.8(3) . .
N00S Mn1A N00P 88.0(2) 10_554 .
N00S Mn1A N00P 86.3(2) . .
Mn1 Mn1A N00P 76.2(3) . 10_554
N1A Mn1A N00P 103.8(3) . 10_554
N00S Mn1A N00P 86.3(2) 10_554 10_554
N00S Mn1A N00P 88.0(2) . 10_554
N00P Mn1A N00P 152.5(6) . 10_554
Mn1 Mn1A N1 0.000(4) . .
N1A Mn1A N1 180.0 . .
N00S Mn1A N1 78.0(3) 10_554 .
N00S Mn1A N1 78.0(3) . .
N00P Mn1A N1 76.2(3) . .
N00P Mn1A N1 76.2(3) 10_554 .
Mn1 N1 Mn1A 0.000(1) . .
Mn1A N1A Mn1 0.000(2) . .
C00X N00O C00Z 120.9(6) . .
C011 N00P C00X 108.1(6) . .
C011 N00P Mn1 121.1(4) . .
C00X N00P Mn1 122.5(4) . .
C011 N00P Mn1A 125.4(5) . .
C00X N00P Mn1A 126.5(4) . .
Mn1 N00P Mn1A 25.6(2) . .
C013 N00R C011 120.5(6) . .
C013 N00S C00Z 107.1(5) 10_554 .
C013 N00S Mn1A 118.9(4) 10_554 .
C00Z N00S Mn1A 122.2(4) . .
C013 N00S Mn1 124.9(4) 10_554 .
C00Z N00S Mn1 127.7(4) . .
Mn1A N00S Mn1 25.8(2) . .
C00Y O006 C01H 119.1(5) . .
C010 O007 C01I 120.5(5) . .
C012 O00A C01G 117.7(5) . .
C014 O00D C018 118.7(5) . .
C72 C73 C74 120.3(10) . .
C72 C73 H73 119.9 . .
C74 C73 H73 119.9 . .
C75 C74 C73 119.9(8) . .
C75 C74 H74 120.1 . .
C73 C74 H74 120.1 . .
C74 C75 C76 119.5(9) . .
C74 C75 H75 120.2 . .
C76 C75 H75 120.2 . .
C73 C72 C71 119.7(9) . .
C73 C72 H72 120.2 . .
C71 C72 H72 120.2 . .
C72 C71 C76 119.8(10) . .
C72 C71 H71 120.1 . .
C76 C71 H71 120.1 . .
C71 C76 C75 119.7(11) . .
C71 C76 H76 120.2 . .
C75 C76 H76 120.1 . .

loop_
_geom_bond_atom_site_label_1
_geom_bond_atom_site_label_2
_geom_bond_distance
_geom_bond_site_symmetry_2
C81 C86 1.369(13) .
C81 C82 1.375(10) .
C81 H81 0.9500 .
C82 C83 1.357(12) .
C82 H82 0.9500 .
C83 C84 1.366(12) .
C83 H83 0.9500 .
C84 C85 1.362(12) .
C84 H84 0.9500 .
C85 C86 1.357(12) .
C85 H85 0.9500 .
C86 H86 0.9500 .
C91 C92 1.363(12) .
C91 C96 1.371(12) .
C91 H91 0.9500 .
C92 C93 1.358(12) .
C92 H92 0.9500 .
C93 C94 1.364(12) .
C93 H93 0.9500 .
C94 C95 1.368(12) .
C94 H94 0.9500 .
C95 C96 1.367(12) .
C95 H95 0.9500 .
C96 H96 0.9500 .
B02I C023 1.652(12) .
B02I C02A 1.653(13) .
B02I C01U 1.653(12) .
B02I C01Y 1.669(11) .
C010 O007 1.334(9) .
C010 C00V 1.386(10) .
C010 C01C 1.448(10) .
C011 N00R 1.330(9) .
C011 N00P 1.366(9) .
C011 C015 1.454(10) .
C012 O00A 1.343(9) .
C012 C00W 1.403(10) .
C012 C016 1.433(10) .
C013 N00R 1.324(9) .
C013 N00S 1.372(9) 10_554
C013 C00V 1.440(10) .
C014 O00D 1.357(8) .
C014 C00U 1.400(10) .
C014 C01E 1.416(10) .
C015 C00Y 1.386(10) .
C015 C00U 1.395(10) .
C016 C01C 1.357(10) .
C016 H016 0.9500 .
C017 C019 1.362(12) .
C017 F003 1.365(9) .
C017 C023 1.396(11) .
C018 O00D 1.472(8) .
C018 C01P 1.481(11) .
C018 H01A 0.9900 .
C018 H01B 0.9900 .
C019 F00H 1.354(9) .
C019 C01S 1.367(12) .
C020 C022 1.381(15) .
C020 C02B 1.383(15) .
C020 H020 0.9500 .
C021 C029 1.370(16) .
C021 C02J 1.44(2) .
C021 H021 0.9500 .
C022 C025 1.409(15) .
C022 H022 0.9500 .
C023 C01B 1.383(11) .
C024 F00J 1.366(10) .
C024 C01X 1.376(13) .
C024 C02C 1.385(13) .
C025 C02D 1.348(13) .
C025 H025 0.9500 .
C026 C01V 1.362(13) .
C026 F00N 1.365(10) .
C026 C01M 1.369(13) .
C027 C02B 1.358(14) .
C027 C02D 1.390(13) .
C027 H027 0.9500 .
C028 F00G 1.333(10) .
C028 C01U 1.380(12) .
C028 C01O 1.388(12) .
C029 C02F 1.354(17) .
C029 H029 0.9500 .
C01A C01E 1.359(10) .
C01A C00Y 1.408(10) .
C01A H01C 0.9500 .
C02A C02C 1.366(11) .
C02A C01D 1.383(11) .
C01B F005 1.364(9) .
C01B C01J 1.370(12) .
C02B H02D 0.9500 .
C01C H01D 0.9500 .
C02C F00E 1.375(9) .
C01D F002 1.362(9) .
C01D C01F 1.386(12) .
C02D H02E 0.9500 .
C01E H01E 0.9500 .
C02E C01G 1.533(11) .
C02E H02A 0.9800 .
C02E H02B 0.9800 .
C02E H02C 0.9800 .
C01F F00C 1.357(10) .
C01F C01X 1.372(12) .
C02F C02G 1.35(2) .
C02F H02F 0.9500 .
C01G O00A 1.451(9) .
C01G H01F 0.9900 .
C01G H01G 0.9900 .
C02G C02H 1.28(2) .
C02G H02G 0.9500 .
C01H O006 1.446(9) .
C01H C01Z 1.490(11) .
C01H H01H 0.9900 .
C01H H01I 0.9900 .
C02H C02J 1.39(2) .
C02H H02H 0.9500 .
C01I O007 1.449(9) .
C01I C01W 1.510(11) .
C01I H01J 0.9900 .
C01I H01K 0.9900 .
C01J F00K 1.339(10) .
C01J C01S 1.392(12) .
C02J H02J 0.9500 .
C01K F008 1.341(9) .
C01K C01Y 1.396(12) .
C01K C01M 1.406(12) .
C01L C01R 1.352(13) .
C01L C01T 1.368(12) .
C01L F00I 1.373(10) .
C01M F004 1.335(10) .
C01O F00M 1.350(10) .
C01O C01R 1.366(13) .
C01P H01L 0.9800 .
C01P H01M 0.9800 .
C01P H01N 0.9800 .
C01Q F00B 1.334(10) .
C01Q C01Y 1.376(11) .
C01Q C01V 1.398(12) .
C01R F00L 1.359(9) .
C01S F00T 1.348(9) .
C01T F009 1.356(10) .
C01T C01U 1.427(12) .
C00U C00X 1.479(10) .
C00V C00W 1.413(10) .
C01V F00F 1.370(10) .
C00W C00Z 1.434(10) 10_554
C01W H01O 0.9800 .
C01W H01P 0.9800 .
C01W H01Q 0.9800 .
C00X N00O 1.315(9) .
C00X N00P 1.384(9) .
C01X F00Q 1.341(10) .
C00Y O006 1.359(9) .
C00Z N00O 1.334(9) .
C00Z N00S 1.387(9) .
C00Z C00W 1.434(10) 10_554
C01Z H01R 0.9800 .
C01Z H01S 0.9800 .
C01Z H01T 0.9800 .
Mn1 Mn1A 0.875(7) .
Mn1 N1 1.484(12) .
Mn1 N00P 1.967(5) .
Mn1 N00S 1.967(5) 10_554
Mn1 N00P 1.967(5) 10_554
Mn1 N00S 1.967(5) .
Mn1 N1A 2.36(2) .
Mn1A N1A 1.48(2) .
Mn1A N00S 1.953(6) 10_554
Mn1A N00S 1.953(6) .
Mn1A N00P 1.982(6) .
Mn1A N00P 1.982(6) 10_554
Mn1A N1 2.359(14) .
N00S C013 1.372(9) 10_554
C73 C72 1.363(13) .
C73 C74 1.365(12) .
C73 H73 0.9500 .
C74 C75 1.362(13) .
C74 H74 0.9500 .
C75 C76 1.368(13) .
C75 H75 0.9500 .
C72 C71 1.36(2) .
C72 H72 0.9500 .
C71 C76 1.365(13) .
C71 H71 0.9500 .
C76 H76 0.9500 .
